data_1513693
loop_
_publ_author_name
'Shi, Ke'
'Lei, Ting'
'Wang, Xiao-Ye'
'Wang, Jie-Yu'
'Pei, Jian'

_publ_section_title
;
 A bowl-shaped molecule for organic field-effect transistors: crystal
 engineering and charge transport switching by oxygen doping
;
_journal_issue 3
_journal_name_full 'Chemical Science'
_journal_page_first 1041
_journal_paper_doi 10.1039/c3sc52701h
_journal_volume 5
_journal_year 2014
_chemical_formula_moiety 'C38 H29 N O2'
_chemical_formula_sum 'C38 H29 N O2'
_chemical_formula_weight 531.62
_chemical_name_systematic
;
 ? 
;
_space_group_crystal_system triclinic
_space_group_IT_number 2
_space_group_name_Hall '-P 1'
_space_group_name_H-M_alt 'P -1'
_symmetry_space_group_name_Hall '-P 1'
_symmetry_space_group_name_H-M 'P -1'
_atom_sites_solution_hydrogens geom
_atom_sites_solution_primary direct
_atom_sites_solution_secondary difmap
_audit_creation_date 2013-03-04
_audit_creation_method
;
  Olex2 1.2
  (compiled Dec  5 2012 16:20:19, GUI svn.r4385)
;
_cell_angle_alpha 95.055(3)
_cell_angle_beta 95.380(4)
_cell_angle_gamma 95.045(3)
_cell_formula_units_Z 4
_cell_length_a 7.2711(3)
_cell_length_b 11.9307(5)
_cell_length_c 29.9623(13)
_cell_measurement_reflns_used 5060
_cell_measurement_temperature 100.00(10)
_cell_measurement_theta_max 28.2280
_cell_measurement_theta_min 3.5900
_cell_volume 2565.54(19)
_computing_cell_refinement
;
CrysAlisPro, Agilent Technologies,
Version 1.171.36.24 (release 03-12-2012 CrysAlis171 .NET)
(compiled Dec  3 2012,18:21:49)
;
_computing_data_collection
;
CrysAlisPro, Agilent Technologies,
Version 1.171.36.24 (release 03-12-2012 CrysAlis171 .NET)
(compiled Dec  3 2012,18:21:49)
;
_computing_data_reduction
;
CrysAlisPro, Agilent Technologies,
Version 1.171.36.24 (release 03-12-2012 CrysAlis171 .NET)
(compiled Dec  3 2012,18:21:49)
;
_computing_molecular_graphics
;
O. V. Dolomanov, L. J. Bourhis, R. J. Gildea, J. A. K. Howard and H. Puschmann,
OLEX2: a complete structure solution, refinement and analysis program.
J. Appl. Cryst. (2009). 42, 339-341.
;
_computing_publication_material
;
O. V. Dolomanov, L. J. Bourhis, R. J. Gildea, J. A. K. Howard and H. Puschmann,
OLEX2: a complete structure solution, refinement and analysis program.
J. Appl. Cryst. (2009). 42, 339-341.
;
_computing_structure_refinement
;
XL, G.M. Sheldrick, Acta Cryst.
(2008). A64, 112-122
;
_computing_structure_solution
;
XS, G.M. Sheldrick, Acta Cryst.
(2008). A64, 112-122
;
_diffrn_ambient_temperature 100.00(10)
_diffrn_detector_area_resol_mean 10.3914
_diffrn_measured_fraction_theta_full 0.9660
_diffrn_measured_fraction_theta_max 0.7751
_diffrn_measurement_details
;
  1 omega  -81.00   98.00   1.0000   60.0000
omega____ theta____ kappa____ phi______ frames
    -        8.8364    0.0000  -30.0000 179

  2 omega  -14.00   36.00   1.0000   60.0000
omega____ theta____ kappa____ phi______ frames
    -       -9.6957 -106.0000  123.0000 50
;
_diffrn_measurement_device_type 'SuperNova, Dual, Cu at zero, Atlas'
_diffrn_measurement_method '\w scans'
_diffrn_orient_matrix_UB_11 -0.0178512000
_diffrn_orient_matrix_UB_12 0.0098750000
_diffrn_orient_matrix_UB_13 -0.0229331000
_diffrn_orient_matrix_UB_21 0.0953798000
_diffrn_orient_matrix_UB_22 -0.0024369000
_diffrn_orient_matrix_UB_23 -0.0028264000
_diffrn_orient_matrix_UB_31 -0.0166058000
_diffrn_orient_matrix_UB_32 -0.0590975000
_diffrn_orient_matrix_UB_33 -0.0060708000
_diffrn_radiation_monochromator mirror
_diffrn_radiation_type 'Mo K\a'
_diffrn_radiation_wavelength 0.7107
_diffrn_reflns_av_R_equivalents 0.0465
_diffrn_reflns_av_unetI/netI 0.0705
_diffrn_reflns_limit_h_max 8
_diffrn_reflns_limit_h_min -6
_diffrn_reflns_limit_k_max 14
_diffrn_reflns_limit_k_min -12
_diffrn_reflns_limit_l_max 24
_diffrn_reflns_limit_l_min -36
_diffrn_reflns_number 14297
_diffrn_reflns_theta_full 26.02
_diffrn_reflns_theta_max 26.02
_diffrn_reflns_theta_min 3.27
_diffrn_source 'SuperNova (Mo) X-ray Source'
_exptl_absorpt_coefficient_mu 0.084
_exptl_absorpt_correction_T_max 0.9916
_exptl_absorpt_correction_T_min 0.9834
_exptl_absorpt_correction_type multi-scan
_exptl_absorpt_process_details
;
CrysAlisPro, Agilent Technologies,
Version 1.171.36.24 (release 03-12-2012 CrysAlis171 .NET)
(compiled Dec  3 2012,18:21:49)
Empirical absorption correction using spherical harmonics,
 implemented in SCALE3 ABSPACK scaling algorithm.
;
_exptl_crystal_density_diffrn 1.376
_exptl_crystal_density_method 'not measured'
_exptl_crystal_F_000 1120
_exptl_crystal_size_max 0.2
_exptl_crystal_size_mid 0.1
_exptl_crystal_size_min 0.1
_refine_diff_density_max 0.231
_refine_diff_density_min -0.256
_refine_diff_density_rms 0.052
_refine_ls_extinction_method none
_refine_ls_goodness_of_fit_ref 1.067
_refine_ls_hydrogen_treatment none
_refine_ls_matrix_type full
_refine_ls_number_parameters 741
_refine_ls_number_reflns 9387
_refine_ls_number_restraints 0
_refine_ls_restrained_S_all 1.067
_refine_ls_R_factor_all 0.0838
_refine_ls_R_factor_gt 0.0576
_refine_ls_shift/su_max 0.001
_refine_ls_shift/su_mean 0.000
_refine_ls_structure_factor_coef Fsqd
_refine_ls_weighting_details 'calc w=1/[\s^2^(Fo^2^)+(0.0435P)^2^+1.4134P] where P=(Fo^2^+2Fc^2^)/3'
_refine_ls_weighting_scheme calc
_refine_ls_wR_factor_gt 0.1292
_refine_ls_wR_factor_ref 0.1415
_reflns_number_gt 6878
_reflns_number_total 9387
_reflns_threshold_expression >2sigma(I)
_cod_data_source_file c3sc52701h.txt
_cod_data_source_block exp_1104
_cod_original_cell_volume 2565.55(19)
_cod_database_code 1513693
_chemical_oxdiff_formula C38H29NO2
_chemical_oxdiff_usercomment CI-1
_reflns_odcompleteness_completeness 96.60
_reflns_odcompleteness_iscentric 1
_reflns_odcompleteness_theta 24.97
_olex2_refinement_description
;
1. Fixed Uiso
 At 1.2 times of:
  H18 of C18, H19 of C19, H20 of C20, H21 of C21, {H36A,H36B} of C36, H11 of
  C11, H12 of C12, H14 of C14, H15 of C15, {H37A,H37B} of C37, {H33A,H33B} of
  C33, H43 of C43, H5 of C5, H6 of C6, H7 of C7, H8 of C8, {H31A,H31B} of C31,
  H49 of C49, {H74A,H74B} of C74, {H75A,H75B} of C75, H58 of C58, H59 of C59,
  {H69A,H69B} of C69, {H70A,H70B} of C70, {H71A,H71B} of C71, {H72A,H72B} of
  C72, {H73A,H73B} of C73, H44 of C44, {H34A,H34B} of C34, H57 of C57, H50 of
  C50, H56 of C56, H45 of C45, {H32A,H32B} of C32, {H35A,H35B} of C35, H52 of
  C52, H53 of C53, H46 of C46
 At 1.5 times of:
  {H76A,H76B,H76C} of C76, {H38A,H38B,H38C} of C38
2.a Secondary CH2 refined with riding coordinates:
 C31(H31A,H31B), C32(H32A,H32B), C33(H33A,H33B), C34(H34A,H34B), C35(H35A,
 H35B), C36(H36A,H36B), C37(H37A,H37B), C69(H69A,H69B), C70(H70A,H70B),
 C71(H71A,H71B), C72(H72A,H72B), C73(H73A,H73B), C74(H74A,H74B), C75(H75A,H75B)
2.b Aromatic/amide H refined with riding coordinates:
 C5(H5), C6(H6), C7(H7), C8(H8), C11(H11), C12(H12), C14(H14), C15(H15),
 C18(H18), C19(H19), C20(H20), C21(H21), C43(H43), C44(H44), C45(H45), C46(H46),
  C49(H49), C50(H50), C52(H52), C53(H53), C56(H56), C57(H57), C58(H58), C59(H59)
2.c Idealised Me refined as rotating group:
 C38(H38A,H38B,H38C), C76(H76A,H76B,H76C)
;

loop_
_space_group_symop_id
_space_group_symop_operation_xyz
1 'x, y, z'
2 '-x, -y, -z'

loop_
_atom_site_label
_atom_site_type_symbol
_atom_site_fract_x
_atom_site_fract_y
_atom_site_fract_z
_atom_site_U_iso_or_equiv
_atom_site_adp_type
_atom_site_occupancy
_atom_site_symmetry_multiplicity
_atom_site_calc_flag
_atom_site_refinement_flags
C1 C 0.4352(4) 0.86500(19) 0.88506(8) 0.0198(5) Uani 1 1 d .
C2 C 0.3997(4) 0.82661(19) 0.83571(7) 0.0179(5) Uani 1 1 d .
C3 C 0.3625(3) 0.71344(19) 0.81328(8) 0.0173(5) Uani 1 1 d .
C4 C 0.3022(4) 0.60041(19) 0.82769(8) 0.0192(5) Uani 1 1 d .
C5 C 0.3078(4) 0.5795(2) 0.87285(8) 0.0250(6) Uani 1 1 d .
H5 H 0.3519 0.6391 0.8955 0.030 Uiso 1 1 calc R
C6 C 0.2515(4) 0.4749(2) 0.88559(9) 0.0288(6) Uani 1 1 d .
H6 H 0.2579 0.4634 0.9167 0.035 Uiso 1 1 calc R
C7 C 0.1852(4) 0.3858(2) 0.85344(9) 0.0286(6) Uani 1 1 d .
H7 H 0.1480 0.3136 0.8624 0.034 Uiso 1 1 calc R
C8 C 0.1739(4) 0.4030(2) 0.80875(8) 0.0253(6) Uani 1 1 d .
H8 H 0.1263 0.3421 0.7870 0.030 Uiso 1 1 calc R
C9 C 0.2306(4) 0.50784(19) 0.79400(8) 0.0213(6) Uani 1 1 d .
C10 C 0.2165(4) 0.52210(19) 0.74566(8) 0.0199(5) Uani 1 1 d .
C11 C 0.1115(4) 0.4556(2) 0.70720(8) 0.0227(6) Uani 1 1 d .
H11 H 0.0583 0.3818 0.7110 0.027 Uiso 1 1 calc R
C12 C 0.0860(4) 0.4950(2) 0.66542(8) 0.0236(6) Uani 1 1 d .
H12 H 0.0172 0.4472 0.6414 0.028 Uiso 1 1 calc R
C13 C 0.1600(4) 0.60608(19) 0.65686(8) 0.0209(6) Uani 1 1 d .
C14 C 0.1168(4) 0.6776(2) 0.62156(8) 0.0239(6) Uani 1 1 d .
H14 H 0.0522 0.6440 0.5939 0.029 Uiso 1 1 calc R
C15 C 0.1658(4) 0.7926(2) 0.62647(8) 0.0223(6) Uani 1 1 d .
H15 H 0.1335 0.8355 0.6021 0.027 Uiso 1 1 calc R
C16 C 0.2648(4) 0.85021(19) 0.66738(8) 0.0198(5) Uani 1 1 d .
C17 C 0.2913(4) 0.97025(19) 0.68411(8) 0.0195(5) Uani 1 1 d .
C18 C 0.2542(4) 1.0530(2) 0.65478(8) 0.0234(6) Uani 1 1 d .
H18 H 0.2148 1.0298 0.6240 0.028 Uiso 1 1 calc R
C19 C 0.2728(4) 1.1662(2) 0.66915(8) 0.0271(6) Uani 1 1 d .
H19 H 0.2478 1.2202 0.6485 0.033 Uiso 1 1 calc R
C20 C 0.3285(4) 1.2012(2) 0.71422(8) 0.0246(6) Uani 1 1 d .
H20 H 0.3424 1.2795 0.7244 0.029 Uiso 1 1 calc R
C21 C 0.3637(4) 1.12272(19) 0.74431(8) 0.0218(6) Uani 1 1 d .
H21 H 0.3985 1.1485 0.7751 0.026 Uiso 1 1 calc R
C22 C 0.3500(3) 1.00679(19) 0.73113(7) 0.0177(5) Uani 1 1 d .
C23 C 0.3872(3) 0.92223(19) 0.76389(8) 0.0178(5) Uani 1 1 d .
C24 C 0.4087(3) 0.92457(19) 0.81254(8) 0.0188(5) Uani 1 1 d .
C25 C 0.4435(4) 1.0242(2) 0.84735(8) 0.0202(6) Uani 1 1 d .
C26 C 0.3672(3) 0.71523(18) 0.76764(8) 0.0168(5) Uani 1 1 d .
C27 C 0.3000(4) 0.62205(19) 0.73537(8) 0.0187(5) Uani 1 1 d .
C28 C 0.2728(4) 0.66237(19) 0.69289(8) 0.0195(5) Uani 1 1 d .
C29 C 0.3224(3) 0.77920(19) 0.69792(7) 0.0177(5) Uani 1 1 d .
C30 C 0.3805(3) 0.81286(19) 0.74428(8) 0.0180(5) Uani 1 1 d .
C31 C 0.5202(4) 1.0503(2) 0.93130(7) 0.0221(6) Uani 1 1 d .
H31A H 0.5793 1.1237 0.9243 0.027 Uiso 1 1 calc R
H31B H 0.6167 1.0113 0.9476 0.027 Uiso 1 1 calc R
C32 C 0.3704(4) 1.0724(2) 0.96203(8) 0.0230(6) Uani 1 1 d .
H32A H 0.4308 1.1063 0.9917 0.028 Uiso 1 1 calc R
H32B H 0.3038 0.9990 0.9667 0.028 Uiso 1 1 calc R
C33 C 0.2288(4) 1.14947(19) 0.94507(8) 0.0224(6) Uani 1 1 d .
H33A H 0.2947 1.2207 0.9378 0.027 Uiso 1 1 calc R
H33B H 0.1579 1.1124 0.9170 0.027 Uiso 1 1 calc R
C34 C 0.0949(4) 1.1767(2) 0.97949(9) 0.0294(6) Uani 1 1 d .
H34A H 0.1671 1.2122 1.0076 0.035 Uiso 1 1 calc R
H34B H 0.0290 1.1052 0.9864 0.035 Uiso 1 1 calc R
C35 C -0.0480(4) 1.2549(2) 0.96454(8) 0.0254(6) Uani 1 1 d .
H35A H -0.1240 1.2185 0.9371 0.031 Uiso 1 1 calc R
H35B H 0.0172 1.3257 0.9566 0.031 Uiso 1 1 calc R
C36 C -0.1756(4) 1.2839(2) 1.00040(9) 0.0327(7) Uani 1 1 d .
H36A H -0.1001 1.3257 1.0269 0.039 Uiso 1 1 calc R
H36B H -0.2319 1.2127 1.0102 0.039 Uiso 1 1 calc R
C37 C -0.3307(4) 1.3544(2) 0.98517(10) 0.0354(7) Uani 1 1 d .
H37A H -0.4003 1.3155 0.9573 0.043 Uiso 1 1 calc R
H37B H -0.4179 1.3586 1.0086 0.043 Uiso 1 1 calc R
C38 C -0.2636(4) 1.4734(2) 0.97632(9) 0.0352(7) Uani 1 1 d .
H38A H -0.2058 1.5152 1.0045 0.053 Uiso 1 1 calc R
H38B H -0.3691 1.5116 0.9645 0.053 Uiso 1 1 calc R
H38C H -0.1725 1.4703 0.9542 0.053 Uiso 1 1 calc R
C39 C 0.6322(4) 0.66959(19) 0.61961(8) 0.0211(6) Uani 1 1 d .
C40 C 0.7212(4) 0.71199(19) 0.66602(8) 0.0190(5) Uani 1 1 d .
C41 C 0.7935(4) 0.82433(19) 0.68372(8) 0.0187(5) Uani 1 1 d .
C42 C 0.7788(4) 0.9392(2) 0.66823(8) 0.0216(6) Uani 1 1 d .
C43 C 0.7277(4) 0.9566(2) 0.62343(8) 0.0260(6) Uani 1 1 d .
H43 H 0.7072 0.8933 0.6014 0.031 Uiso 1 1 calc R
C44 C 0.7061(4) 1.0631(2) 0.61018(9) 0.0309(7) Uani 1 1 d .
H44 H 0.6724 1.0720 0.5794 0.037 Uiso 1 1 calc R
C45 C 0.7335(4) 1.1573(2) 0.64166(9) 0.0322(7) Uani 1 1 d .
H45 H 0.7156 1.2303 0.6326 0.039 Uiso 1 1 calc R
C46 C 0.7863(4) 1.1442(2) 0.68579(9) 0.0268(6) Uani 1 1 d .
H46 H 0.8041 1.2092 0.7070 0.032 Uiso 1 1 calc R
C47 C 0.8150(4) 1.03893(19) 0.70073(8) 0.0221(6) Uani 1 1 d .
C48 C 0.8775(4) 1.03065(19) 0.74803(8) 0.0219(6) Uani 1 1 d .
C49 C 0.8804(4) 1.1102(2) 0.78702(9) 0.0257(6) Uani 1 1 d .
H49 H 0.8649 1.1870 0.7828 0.031 Uiso 1 1 calc R
C50 C 0.9048(4) 1.0793(2) 0.83040(9) 0.0263(6) Uani 1 1 d .
H50 H 0.9060 1.1356 0.8549 0.032 Uiso 1 1 calc R
C51 C 0.9287(4) 0.9647(2) 0.83974(8) 0.0234(6) Uani 1 1 d .
C52 C 0.9056(4) 0.9065(2) 0.87904(8) 0.0272(6) Uani 1 1 d .
H52 H 0.9094 0.9494 0.9074 0.033 Uiso 1 1 calc R
C53 C 0.8780(4) 0.7901(2) 0.87692(8) 0.0261(6) Uani 1 1 d .
H53 H 0.8629 0.7555 0.9039 0.031 Uiso 1 1 calc R
C54 C 0.8714(4) 0.7189(2) 0.83493(8) 0.0210(6) Uani 1 1 d .
C55 C 0.7996(4) 0.5998(2) 0.82328(8) 0.0217(6) Uani 1 1 d .
C56 C 0.7670(4) 0.5307(2) 0.85737(8) 0.0253(6) Uani 1 1 d .
H56 H 0.7955 0.5613 0.8879 0.030 Uiso 1 1 calc R
C57 C 0.6950(4) 0.4199(2) 0.84837(8) 0.0276(6) Uani 1 1 d .
H57 H 0.6733 0.3747 0.8723 0.033 Uiso 1 1 calc R
C58 C 0.6545(4) 0.3748(2) 0.80388(8) 0.0265(6) Uani 1 1 d .
H58 H 0.6052 0.2981 0.7974 0.032 Uiso 1 1 calc R
C59 C 0.6847(4) 0.43989(19) 0.76899(8) 0.0224(6) Uani 1 1 d .
H59 H 0.6561 0.4067 0.7389 0.027 Uiso 1 1 calc R
C60 C 0.7567(4) 0.55396(19) 0.77675(8) 0.0198(5) Uani 1 1 d .
C61 C 0.7819(4) 0.62653(19) 0.73937(8) 0.0194(5) Uani 1 1 d .
C62 C 0.7141(4) 0.61892(18) 0.69234(8) 0.0188(5) Uani 1 1 d .
C63 C 0.6178(4) 0.5191(2) 0.66249(8) 0.0214(6) Uani 1 1 d .
C64 C 0.8756(4) 0.82551(19) 0.72717(8) 0.0196(5) Uani 1 1 d .
C65 C 0.9202(4) 0.92557(19) 0.75759(8) 0.0201(5) Uani 1 1 d .
C66 C 0.9446(4) 0.89409(19) 0.80138(8) 0.0208(6) Uani 1 1 d .
C67 C 0.9161(4) 0.77486(19) 0.79931(8) 0.0194(5) Uani 1 1 d .
C68 C 0.8724(4) 0.73261(19) 0.75335(8) 0.0184(5) Uani 1 1 d .
C69 C 0.4646(4) 0.4850(2) 0.58338(8) 0.0262(6) Uani 1 1 d .
H69A H 0.4104 0.5350 0.5620 0.031 Uiso 1 1 calc R
H69B H 0.3607 0.4425 0.5956 0.031 Uiso 1 1 calc R
C70 C 0.5720(4) 0.4022(2) 0.55792(8) 0.0277(6) Uani 1 1 d .
H70A H 0.4851 0.3548 0.5349 0.033 Uiso 1 1 calc R
H70B H 0.6248 0.3516 0.5792 0.033 Uiso 1 1 calc R
C71 C 0.7276(4) 0.4575(2) 0.53490(9) 0.0300(7) Uani 1 1 d .
H71A H 0.8186 0.5012 0.5580 0.036 Uiso 1 1 calc R
H71B H 0.6761 0.5114 0.5149 0.036 Uiso 1 1 calc R
C72 C 0.8291(4) 0.3726(2) 0.50687(9) 0.0324(7) Uani 1 1 d .
H72A H 0.7359 0.3210 0.4870 0.039 Uiso 1 1 calc R
H72B H 0.9078 0.4145 0.4874 0.039 Uiso 1 1 calc R
C73 C 0.9500(4) 0.3026(2) 0.53533(9) 0.0337(7) Uani 1 1 d .
H73A H 0.8701 0.2577 0.5536 0.040 Uiso 1 1 calc R
H73B H 1.0386 0.3545 0.5564 0.040 Uiso 1 1 calc R
C74 C 1.0591(4) 0.2224(2) 0.50797(9) 0.0327(7) Uani 1 1 d .
H74A H 0.9716 0.1725 0.4860 0.039 Uiso 1 1 calc R
H74B H 1.1443 0.2672 0.4909 0.039 Uiso 1 1 calc R
C75 C 1.1714(4) 0.1498(2) 0.53745(9) 0.0343(7) Uani 1 1 d .
H75A H 1.2568 0.1999 0.5599 0.041 Uiso 1 1 calc R
H75B H 1.0858 0.1041 0.5541 0.041 Uiso 1 1 calc R
C76 C 1.2837(5) 0.0714(3) 0.51082(11) 0.0498(9) Uani 1 1 d .
H76A H 1.2003 0.0224 0.4882 0.075 Uiso 1 1 calc R
H76B H 1.3487 0.0248 0.5313 0.075 Uiso 1 1 calc R
H76C H 1.3745 0.1163 0.4958 0.075 Uiso 1 1 calc R
N1 N 0.4527(3) 0.98194(16) 0.88903(6) 0.0202(5) Uani 1 1 d .
N2 N 0.5765(3) 0.55551(16) 0.62056(6) 0.0223(5) Uani 1 1 d .
O1 O 0.4542(3) 0.81075(13) 0.91731(5) 0.0262(4) Uani 1 1 d .
O2 O 0.4649(3) 1.12495(13) 0.84343(5) 0.0270(4) Uani 1 1 d .
O3 O 0.6110(3) 0.71812(14) 0.58583(5) 0.0306(5) Uani 1 1 d .
O4 O 0.5800(3) 0.42185(14) 0.66996(6) 0.0295(5) Uani 1 1 d .

loop_
_atom_site_aniso_label
_atom_site_aniso_U_11
_atom_site_aniso_U_22
_atom_site_aniso_U_33
_atom_site_aniso_U_23
_atom_site_aniso_U_13
_atom_site_aniso_U_12
C1 0.0117(14) 0.0247(13) 0.0226(13) 0.0014(10) 0.0017(10) 0.0010(10)
C2 0.0109(14) 0.0233(12) 0.0198(12) 0.0008(9) 0.0015(10) 0.0049(10)
C3 0.0065(13) 0.0222(12) 0.0235(12) 0.0034(9) -0.0008(10) 0.0050(10)
C4 0.0123(14) 0.0209(12) 0.0246(13) 0.0021(9) 0.0009(10) 0.0044(10)
C5 0.0202(16) 0.0266(13) 0.0280(13) 0.0035(10) 0.0008(11) 0.0023(11)
C6 0.0287(18) 0.0336(15) 0.0253(14) 0.0096(11) 0.0037(12) 0.0018(12)
C7 0.0258(18) 0.0249(13) 0.0367(15) 0.0087(11) 0.0069(12) 0.0022(12)
C8 0.0202(16) 0.0229(13) 0.0327(14) 0.0003(10) 0.0048(12) 0.0013(11)
C9 0.0120(15) 0.0247(13) 0.0283(13) 0.0018(10) 0.0040(11) 0.0069(11)
C10 0.0126(15) 0.0223(13) 0.0257(13) -0.0002(9) 0.0039(10) 0.0066(10)
C11 0.0153(15) 0.0221(13) 0.0307(14) -0.0034(10) 0.0055(11) 0.0057(11)
C12 0.0147(15) 0.0277(13) 0.0263(13) -0.0083(10) 0.0002(11) 0.0027(11)
C13 0.0156(15) 0.0256(13) 0.0210(12) -0.0046(9) 0.0046(10) 0.0033(11)
C14 0.0150(15) 0.0364(15) 0.0185(12) -0.0056(10) 0.0001(10) 0.0027(11)
C15 0.0174(16) 0.0309(14) 0.0190(12) 0.0025(10) 0.0035(10) 0.0029(11)
C16 0.0125(15) 0.0274(13) 0.0205(12) 0.0020(9) 0.0075(10) 0.0012(11)
C17 0.0118(14) 0.0263(13) 0.0215(12) 0.0043(9) 0.0044(10) 0.0033(10)
C18 0.0196(16) 0.0317(14) 0.0191(12) 0.0046(10) 0.0020(11) 0.0019(11)
C19 0.0258(17) 0.0313(15) 0.0261(13) 0.0104(10) 0.0038(12) 0.0039(12)
C20 0.0228(17) 0.0226(13) 0.0294(14) 0.0041(10) 0.0051(11) 0.0044(11)
C21 0.0166(15) 0.0249(13) 0.0237(13) 0.0017(10) 0.0024(11) 0.0012(11)
C22 0.0100(14) 0.0230(13) 0.0209(12) 0.0031(9) 0.0045(10) 0.0018(10)
C23 0.0078(14) 0.0221(12) 0.0232(12) -0.0004(9) 0.0024(10) 0.0019(10)
C24 0.0097(14) 0.0210(12) 0.0256(13) 0.0013(9) 0.0020(10) 0.0027(10)
C25 0.0129(15) 0.0253(14) 0.0225(12) 0.0028(9) 0.0021(10) 0.0013(10)
C26 0.0066(13) 0.0199(12) 0.0238(12) 0.0007(9) -0.0007(10) 0.0044(10)
C27 0.0107(14) 0.0215(12) 0.0237(12) -0.0020(9) 0.0007(10) 0.0052(10)
C28 0.0122(14) 0.0233(13) 0.0233(12) -0.0025(9) 0.0059(10) 0.0036(10)
C29 0.0096(14) 0.0248(13) 0.0192(12) -0.0005(9) 0.0061(10) 0.0035(10)
C30 0.0091(14) 0.0214(12) 0.0227(12) 0.0002(9) 0.0020(10) -0.0012(10)
C31 0.0221(16) 0.0242(13) 0.0182(12) -0.0029(9) -0.0031(11) 0.0017(11)
C32 0.0254(17) 0.0247(13) 0.0177(12) -0.0015(9) -0.0012(11) 0.0039(11)
C33 0.0210(16) 0.0238(13) 0.0213(12) 0.0006(9) -0.0004(11) 0.0000(11)
C34 0.0296(18) 0.0300(14) 0.0303(14) 0.0043(11) 0.0069(12) 0.0070(12)
C35 0.0218(17) 0.0258(13) 0.0280(13) -0.0005(10) 0.0034(11) 0.0004(11)
C36 0.0318(19) 0.0288(14) 0.0392(16) 0.0022(11) 0.0137(13) 0.0032(13)
C37 0.0252(18) 0.0350(16) 0.0459(17) -0.0044(12) 0.0111(14) 0.0023(13)
C38 0.036(2) 0.0356(16) 0.0351(15) 0.0009(12) 0.0041(14) 0.0092(13)
C39 0.0168(15) 0.0252(13) 0.0215(13) 0.0002(10) 0.0030(11) 0.0041(11)
C40 0.0112(14) 0.0226(12) 0.0241(12) 0.0007(9) 0.0048(10) 0.0048(10)
C41 0.0135(15) 0.0225(12) 0.0216(12) 0.0010(9) 0.0083(10) 0.0044(10)
C42 0.0125(15) 0.0244(13) 0.0297(13) 0.0052(10) 0.0074(11) 0.0049(10)
C43 0.0231(17) 0.0274(13) 0.0287(14) 0.0038(10) 0.0051(12) 0.0058(11)
C44 0.0330(19) 0.0320(15) 0.0300(14) 0.0096(11) 0.0041(13) 0.0081(13)
C45 0.0290(19) 0.0261(14) 0.0441(16) 0.0097(12) 0.0082(13) 0.0065(12)
C46 0.0236(17) 0.0232(13) 0.0348(15) 0.0021(10) 0.0089(12) 0.0036(11)
C47 0.0143(15) 0.0233(13) 0.0302(14) 0.0034(10) 0.0077(11) 0.0040(11)
C48 0.0105(14) 0.0214(13) 0.0337(14) 0.0009(10) 0.0051(11) 0.0002(10)
C49 0.0174(16) 0.0218(13) 0.0371(15) -0.0005(10) 0.0037(12) 0.0006(11)
C50 0.0169(16) 0.0270(14) 0.0327(14) -0.0067(10) 0.0012(11) -0.0001(11)
C51 0.0126(15) 0.0299(14) 0.0257(13) -0.0032(10) -0.0008(11) 0.0003(11)
C52 0.0189(16) 0.0362(15) 0.0243(13) -0.0060(10) -0.0005(11) 0.0021(12)
C53 0.0189(16) 0.0373(15) 0.0216(13) 0.0017(10) -0.0013(11) 0.0046(12)
C54 0.0120(15) 0.0308(14) 0.0200(12) 0.0016(10) -0.0015(10) 0.0059(11)
C55 0.0137(15) 0.0281(13) 0.0244(13) 0.0036(10) 0.0019(11) 0.0062(11)
C56 0.0196(16) 0.0348(15) 0.0220(13) 0.0050(10) 0.0000(11) 0.0048(12)
C57 0.0240(17) 0.0320(15) 0.0283(14) 0.0108(11) 0.0027(12) 0.0031(12)
C58 0.0191(16) 0.0251(13) 0.0360(15) 0.0078(10) 0.0005(12) 0.0041(11)
C59 0.0162(15) 0.0268(13) 0.0242(13) 0.0028(10) 0.0001(11) 0.0039(11)
C60 0.0115(14) 0.0257(13) 0.0226(12) 0.0032(9) 0.0007(10) 0.0047(10)
C61 0.0118(14) 0.0236(13) 0.0235(12) -0.0001(9) 0.0037(10) 0.0066(10)
C62 0.0135(15) 0.0190(12) 0.0241(12) 0.0006(9) 0.0052(10) 0.0017(10)
C63 0.0168(15) 0.0240(14) 0.0235(13) -0.0013(10) 0.0048(11) 0.0034(11)
C64 0.0114(14) 0.0227(12) 0.0263(13) 0.0027(9) 0.0074(10) 0.0039(10)
C65 0.0090(14) 0.0233(13) 0.0273(13) -0.0009(10) 0.0035(10) -0.0003(10)
C66 0.0075(14) 0.0257(13) 0.0277(13) -0.0014(10) -0.0007(10) -0.0006(10)
C67 0.0099(14) 0.0254(13) 0.0223(12) -0.0001(9) -0.0012(10) 0.0036(10)
C68 0.0090(14) 0.0242(13) 0.0231(12) 0.0025(9) 0.0037(10) 0.0046(10)
C69 0.0243(17) 0.0300(14) 0.0224(13) -0.0025(10) -0.0017(11) 0.0020(12)
C70 0.0306(18) 0.0276(13) 0.0236(13) -0.0007(10) -0.0003(12) 0.0014(12)
C71 0.0299(18) 0.0290(14) 0.0290(14) -0.0007(11) -0.0013(12) 0.0002(12)
C72 0.0315(19) 0.0384(16) 0.0264(14) 0.0012(11) 0.0021(12) 0.0011(13)
C73 0.0298(19) 0.0461(17) 0.0256(14) 0.0019(11) 0.0026(12) 0.0087(14)
C74 0.0297(19) 0.0388(16) 0.0297(14) 0.0028(11) 0.0022(13) 0.0058(13)
C75 0.0290(19) 0.0408(16) 0.0329(15) 0.0017(12) 0.0002(13) 0.0077(13)
C76 0.043(2) 0.055(2) 0.053(2) 0.0014(15) 0.0010(17) 0.0227(17)
N1 0.0195(13) 0.0230(11) 0.0172(10) 0.0005(8) 0.0002(9) 0.0001(9)
N2 0.0216(14) 0.0252(11) 0.0191(10) -0.0012(8) 0.0014(9) 0.0005(9)
O1 0.0292(12) 0.0293(9) 0.0196(9) 0.0050(7) -0.0015(8) 0.0018(8)
O2 0.0336(13) 0.0220(10) 0.0236(9) 0.0001(7) -0.0019(8) 0.0000(8)
O3 0.0373(13) 0.0318(10) 0.0225(9) 0.0044(7) -0.0011(8) 0.0042(9)
O4 0.0355(13) 0.0237(10) 0.0273(10) -0.0003(7) 0.0012(8) -0.0025(8)

loop_
_atom_type_symbol
_atom_type_description
_atom_type_scat_dispersion_real
_atom_type_scat_dispersion_imag
_atom_type_scat_source
C C 0.0033 0.0016 'International Tables Vol C Tables 4.2.6.8 and 6.1.1.4'
H H 0.0000 0.0000 'International Tables Vol C Tables 4.2.6.8 and 6.1.1.4'
N N 0.0061 0.0033 'International Tables Vol C Tables 4.2.6.8 and 6.1.1.4'
O O 0.0106 0.0060 'International Tables Vol C Tables 4.2.6.8 and 6.1.1.4'

loop_
_geom_angle_atom_site_label_1
_geom_angle_atom_site_label_2
_geom_angle_atom_site_label_3
_geom_angle
N1 C1 C2 106.91(19)
O1 C1 C2 130.4(2)
O1 C1 N1 122.6(2)
C3 C2 C1 129.6(2)
C24 C2 C1 107.03(19)
C24 C2 C3 123.3(2)
C2 C3 C4 134.7(2)
C26 C3 C2 110.4(2)
C26 C3 C4 114.49(19)
C5 C4 C3 122.6(2)
C5 C4 C9 117.6(2)
C9 C4 C3 119.8(2)
C4 C5 H5 119.0
C6 C5 C4 121.9(2)
C6 C5 H5 119.0
C5 C6 H6 119.7
C5 C6 C7 120.6(2)
C7 C6 H6 119.7
C6 C7 H7 120.2
C8 C7 C6 119.5(2)
C8 C7 H7 120.2
C7 C8 H8 119.0
C7 C8 C9 122.1(2)
C9 C8 H8 119.0
C4 C9 C10 121.6(2)
C8 C9 C4 118.3(2)
C8 C9 C10 120.1(2)
C11 C10 C9 131.7(2)
C27 C10 C9 114.3(2)
C27 C10 C11 113.5(2)
C10 C11 H11 118.7
C12 C11 C10 122.7(2)
C12 C11 H11 118.7
C11 C12 H12 118.8
C11 C12 C13 122.3(2)
C13 C12 H12 118.8
C12 C13 C14 133.0(2)
C28 C13 C12 113.2(2)
C28 C13 C14 112.9(2)
C13 C14 H14 118.7
C15 C14 C13 122.5(2)
C15 C14 H14 118.7
C14 C15 H15 118.9
C14 C15 C16 122.2(2)
C16 C15 H15 118.9
C15 C16 C17 131.2(2)
C29 C16 C15 113.8(2)
C29 C16 C17 114.5(2)
C18 C17 C16 120.2(2)
C18 C17 C22 118.3(2)
C22 C17 C16 121.5(2)
C17 C18 H18 118.9
C19 C18 C17 122.2(2)
C19 C18 H18 118.9
C18 C19 H19 120.3
C18 C19 C20 119.5(2)
C20 C19 H19 120.3
C19 C20 H20 119.9
C21 C20 C19 120.3(2)
C21 C20 H20 119.9
C20 C21 H21 118.8
C20 C21 C22 122.4(2)
C22 C21 H21 118.8
C17 C22 C23 120.5(2)
C21 C22 C17 117.3(2)
C21 C22 C23 122.1(2)
C24 C23 C22 135.2(2)
C30 C23 C22 113.9(2)
C30 C23 C24 110.48(19)
C2 C24 C23 123.6(2)
C2 C24 C25 107.18(19)
C23 C24 C25 129.2(2)
N1 C25 C24 106.93(19)
O2 C25 C24 130.9(2)
O2 C25 N1 122.2(2)
C3 C26 C27 124.0(2)
C3 C26 C30 126.0(2)
C30 C26 C27 107.29(19)
C10 C27 C26 124.5(2)
C10 C27 C28 123.5(2)
C28 C27 C26 108.5(2)
C13 C28 C27 124.3(2)
C13 C28 C29 124.2(2)
C29 C28 C27 108.16(19)
C16 C29 C28 123.5(2)
C16 C29 C30 124.7(2)
C28 C29 C30 108.3(2)
C23 C30 C26 125.0(2)
C23 C30 C29 124.1(2)
C26 C30 C29 107.7(2)
H31A C31 H31B 107.6
C32 C31 H31A 108.7
C32 C31 H31B 108.7
N1 C31 H31A 108.7
N1 C31 H31B 108.7
N1 C31 C32 114.1(2)
C31 C32 H32A 108.5
C31 C32 H32B 108.5
C31 C32 C33 115.2(2)
H32A C32 H32B 107.5
C33 C32 H32A 108.5
C33 C32 H32B 108.5
C32 C33 H33A 109.2
C32 C33 H33B 109.2
H33A C33 H33B 107.9
C34 C33 C32 112.1(2)
C34 C33 H33A 109.2
C34 C33 H33B 109.2
C33 C34 H34A 108.7
C33 C34 H34B 108.7
C33 C34 C35 114.4(2)
H34A C34 H34B 107.6
C35 C34 H34A 108.7
C35 C34 H34B 108.7
C34 C35 H35A 109.0
C34 C35 H35B 109.0
C34 C35 C36 113.0(2)
H35A C35 H35B 107.8
C36 C35 H35A 109.0
C36 C35 H35B 109.0
C35 C36 H36A 108.7
C35 C36 H36B 108.7
C35 C36 C37 114.4(2)
H36A C36 H36B 107.6
C37 C36 H36A 108.7
C37 C36 H36B 108.7
C36 C37 H37A 108.8
C36 C37 H37B 108.8
H37A C37 H37B 107.6
C38 C37 C36 114.0(3)
C38 C37 H37A 108.8
C38 C37 H37B 108.8
C37 C38 H38A 109.5
C37 C38 H38B 109.5
C37 C38 H38C 109.5
H38A C38 H38B 109.5
H38A C38 H38C 109.5
H38B C38 H38C 109.5
N2 C39 C40 106.68(19)
O3 C39 C40 130.5(2)
O3 C39 N2 122.8(2)
C41 C40 C39 129.4(2)
C62 C40 C39 107.1(2)
C62 C40 C41 123.4(2)
C40 C41 C42 134.6(2)
C64 C41 C40 110.9(2)
C64 C41 C42 114.0(2)
C43 C42 C41 122.9(2)
C43 C42 C47 117.3(2)
C47 C42 C41 119.8(2)
C42 C43 H43 119.0
C44 C43 C42 122.0(2)
C44 C43 H43 119.0
C43 C44 H44 119.8
C43 C44 C45 120.4(2)
C45 C44 H44 119.8
C44 C45 H45 120.3
C46 C45 C44 119.5(2)
C46 C45 H45 120.3
C45 C46 H46 118.8
C45 C46 C47 122.4(2)
C47 C46 H46 118.8
C42 C47 C48 121.7(2)
C46 C47 C42 118.3(2)
C46 C47 C48 120.0(2)
C49 C48 C47 130.8(2)
C65 C48 C47 114.5(2)
C65 C48 C49 114.2(2)
C48 C49 H49 118.8
C50 C49 C48 122.4(2)
C50 C49 H49 118.8
C49 C50 H50 118.8
C49 C50 C51 122.4(2)
C51 C50 H50 118.8
C52 C51 C50 132.0(2)
C66 C51 C50 112.8(2)
C66 C51 C52 114.0(2)
C51 C52 H52 119.0
C53 C52 C51 122.1(2)
C53 C52 H52 119.0
C52 C53 H53 118.9
C52 C53 C54 122.2(2)
C54 C53 H53 118.9
C53 C54 C55 130.4(2)
C67 C54 C53 114.5(2)
C67 C54 C55 114.5(2)
C56 C55 C54 119.8(2)
C56 C55 C60 119.3(2)
C60 C55 C54 120.9(2)
C55 C56 H56 118.9
C57 C56 C55 122.1(2)
C57 C56 H56 118.9
C56 C57 H57 120.5
C56 C57 C58 119.1(2)
C58 C57 H57 120.5
C57 C58 H58 119.6
C59 C58 C57 120.9(2)
C59 C58 H58 119.6
C58 C59 H59 119.1
C58 C59 C60 121.9(2)
C60 C59 H59 119.1
C55 C60 C61 120.9(2)
C59 C60 C55 116.8(2)
C59 C60 C61 122.3(2)
C62 C61 C60 135.1(2)
C68 C61 C60 113.8(2)
C68 C61 C62 110.6(2)
C40 C62 C61 123.8(2)
C40 C62 C63 106.98(19)
C61 C62 C63 129.2(2)
N2 C63 C62 107.04(19)
O4 C63 C62 131.0(2)
O4 C63 N2 121.9(2)
C41 C64 C65 124.1(2)
C41 C64 C68 125.6(2)
C68 C64 C65 107.2(2)
C48 C65 C64 124.2(2)
C48 C65 C66 123.2(2)
C66 C65 C64 108.5(2)
C51 C66 C65 124.3(2)
C51 C66 C67 123.3(2)
C65 C66 C67 108.3(2)
C54 C67 C66 123.0(2)
C54 C67 C68 125.0(2)
C66 C67 C68 107.8(2)
C61 C68 C64 124.8(2)
C61 C68 C67 123.6(2)
C64 C68 C67 108.2(2)
H69A C69 H69B 107.6
C70 C69 H69A 108.8
C70 C69 H69B 108.8
N2 C69 H69A 108.8
N2 C69 H69B 108.8
N2 C69 C70 114.0(2)
C69 C70 H70A 108.8
C69 C70 H70B 108.8
C69 C70 C71 113.9(2)
H70A C70 H70B 107.7
C71 C70 H70A 108.8
C71 C70 H70B 108.8
C70 C71 H71A 108.9
C70 C71 H71B 108.9
C70 C71 C72 113.5(2)
H71A C71 H71B 107.7
C72 C71 H71A 108.9
C72 C71 H71B 108.9
C71 C72 H72A 108.9
C71 C72 H72B 108.9
H72A C72 H72B 107.7
C73 C72 C71 113.5(2)
C73 C72 H72A 108.9
C73 C72 H72B 108.9
C72 C73 H73A 108.7
C72 C73 H73B 108.7
C72 C73 C74 114.0(2)
H73A C73 H73B 107.6
C74 C73 H73A 108.7
C74 C73 H73B 108.7
C73 C74 H74A 109.1
C73 C74 H74B 109.1
H74A C74 H74B 107.8
C75 C74 C73 112.5(2)
C75 C74 H74A 109.1
C75 C74 H74B 109.1
C74 C75 H75A 109.0
C74 C75 H75B 109.0
H75A C75 H75B 107.8
C76 C75 C74 113.1(2)
C76 C75 H75A 109.0
C76 C75 H75B 109.0
C75 C76 H76A 109.5
C75 C76 H76B 109.5
C75 C76 H76C 109.5
H76A C76 H76B 109.5
H76A C76 H76C 109.5
H76B C76 H76C 109.5
C1 N1 C25 111.83(18)
C1 N1 C31 122.79(19)
C25 N1 C31 123.6(2)
C39 N2 C69 124.11(19)
C63 N2 C39 112.18(18)
C63 N2 C69 123.2(2)

loop_
_geom_bond_atom_site_label_1
_geom_bond_atom_site_label_2
_geom_bond_distance
C1 C2 1.500(3)
C1 N1 1.383(3)
C1 O1 1.213(3)
C2 C3 1.446(3)
C2 C24 1.411(3)
C3 C4 1.494(3)
C3 C26 1.373(3)
C4 C5 1.395(3)
C4 C9 1.454(3)
C5 H5 0.9500
C5 C6 1.376(3)
C6 H6 0.9500
C6 C7 1.390(4)
C7 H7 0.9500
C7 C8 1.369(3)
C8 H8 0.9500
C8 C9 1.403(3)
C9 C10 1.468(3)
C10 C11 1.452(3)
C10 C27 1.363(3)
C11 H11 0.9500
C11 C12 1.378(3)
C12 H12 0.9500
C12 C13 1.439(3)
C13 C14 1.445(3)
C13 C28 1.378(3)
C14 H14 0.9500
C14 C15 1.378(3)
C15 H15 0.9500
C15 C16 1.446(3)
C16 C17 1.465(3)
C16 C29 1.363(3)
C17 C18 1.406(3)
C17 C22 1.450(3)
C18 H18 0.9500
C18 C19 1.371(3)
C19 H19 0.9500
C19 C20 1.389(3)
C20 H20 0.9500
C20 C21 1.379(3)
C21 H21 0.9500
C21 C22 1.397(3)
C22 C23 1.492(3)
C23 C24 1.449(3)
C23 C30 1.378(3)
C24 C25 1.498(3)
C25 N1 1.385(3)
C25 O2 1.216(3)
C26 C27 1.427(3)
C26 C30 1.412(3)
C27 C28 1.403(3)
C28 C29 1.400(3)
C29 C30 1.425(3)
C31 H31A 0.9900
C31 H31B 0.9900
C31 C32 1.516(4)
C31 N1 1.463(3)
C32 H32A 0.9900
C32 H32B 0.9900
C32 C33 1.522(3)
C33 H33A 0.9900
C33 H33B 0.9900
C33 C34 1.518(4)
C34 H34A 0.9900
C34 H34B 0.9900
C34 C35 1.519(4)
C35 H35A 0.9900
C35 H35B 0.9900
C35 C36 1.521(4)
C36 H36A 0.9900
C36 H36B 0.9900
C36 C37 1.526(4)
C37 H37A 0.9900
C37 H37B 0.9900
C37 C38 1.514(4)
C38 H38A 0.9800
C38 H38B 0.9800
C38 H38C 0.9800
C39 C40 1.503(3)
C39 N2 1.389(3)
C39 O3 1.214(3)
C40 C41 1.433(3)
C40 C62 1.418(3)
C41 C42 1.495(3)
C41 C64 1.379(3)
C42 C43 1.397(3)
C42 C47 1.458(3)
C43 H43 0.9500
C43 C44 1.382(3)
C44 H44 0.9500
C44 C45 1.390(4)
C45 H45 0.9500
C45 C46 1.368(4)
C46 H46 0.9500
C46 C47 1.396(3)
C47 C48 1.462(3)
C48 C49 1.436(3)
C48 C65 1.366(3)
C49 H49 0.9500
C49 C50 1.382(3)
C50 H50 0.9500
C50 C51 1.442(3)
C51 C52 1.434(4)
C51 C66 1.384(3)
C52 H52 0.9500
C52 C53 1.381(4)
C53 H53 0.9500
C53 C54 1.449(3)
C54 C55 1.470(3)
C54 C67 1.357(3)
C55 C56 1.393(3)
C55 C60 1.447(3)
C56 H56 0.9500
C56 C57 1.373(4)
C57 H57 0.9500
C57 C58 1.387(4)
C58 H58 0.9500
C58 C59 1.378(3)
C59 H59 0.9500
C59 C60 1.406(3)
C60 C61 1.490(3)
C61 C62 1.441(3)
C61 C68 1.385(3)
C62 C63 1.502(3)
C63 N2 1.380(3)
C63 O4 1.214(3)
C64 C65 1.430(3)
C64 C68 1.413(3)
C65 C66 1.396(3)
C66 C67 1.414(3)
C67 C68 1.421(3)
C69 H69A 0.9900
C69 H69B 0.9900
C69 C70 1.511(4)
C69 N2 1.468(3)
C70 H70A 0.9900
C70 H70B 0.9900
C70 C71 1.513(4)
C71 H71A 0.9900
C71 H71B 0.9900
C71 C72 1.541(4)
C72 H72A 0.9900
C72 H72B 0.9900
C72 C73 1.520(4)
C73 H73A 0.9900
C73 H73B 0.9900
C73 C74 1.529(4)
C74 H74A 0.9900
C74 H74B 0.9900
C74 C75 1.523(4)
C75 H75A 0.9900
C75 H75B 0.9900
C75 C76 1.518(4)
C76 H76A 0.9800
C76 H76B 0.9800
C76 H76C 0.9800
